data_7234253
loop_
_publ_author_name
'Zhao, Fei'
'Dong, Zhen-Peng'
'Liu, Zhiliang'
'Wang, Yan-Qin'

_publ_section_title
;
 An unusual homospin CoII ferrimagnetic single-chain magnet with large
 hysteresis
;
_journal_name_full CrystEngComm
_journal_paper_doi 10.1039/C9CE01246J
_journal_year 2019
_chemical_formula_sum 'C88 H62 Co3 N28 O4'
_chemical_formula_weight 1752.45
_space_group_IT_number 14
_space_group_name_Hall '-P 2ybc'
_space_group_name_H-M_alt 'P 1 21/c 1'
_symmetry_cell_setting monoclinic
_symmetry_space_group_name_Hall '-P 2ybc'
_symmetry_space_group_name_H-M 'P 1 21/c 1'
_atom_sites_solution_hydrogens geom
_atom_sites_solution_primary direct
_atom_sites_solution_secondary difmap
_audit_creation_method SHELXL-97
_audit_update_record
;
2018-12-19 deposited with the CCDC.    2019-09-30 downloaded from the CCDC.
;
_cell_angle_alpha 90.00
_cell_angle_beta 106.039(4)
_cell_angle_gamma 90.00
_cell_formula_units_Z 2
_cell_length_a 19.5322(6)
_cell_length_b 6.80496(14)
_cell_length_c 32.4249(11)
_cell_measurement_reflns_used 6413
_cell_measurement_temperature 293(2)
_cell_measurement_theta_max 71.1460
_cell_measurement_theta_min 4.7210
_cell_volume 4142.0(2)
_computing_structure_refinement 'SHELXL-97 (Sheldrick, 1997)'
_computing_structure_solution 'SHELXS-97 (Sheldrick, 1990)'
_diffrn_ambient_temperature 293(2)
_diffrn_measured_fraction_theta_full 1.000
_diffrn_measured_fraction_theta_max 1.000
_diffrn_measurement_device_type 'Xcalibur, Eos, Gemini'
_diffrn_radiation_monochromator graphite
_diffrn_radiation_source 'fine-focus sealed X-ray tube'
_diffrn_radiation_type CuK\a
_diffrn_radiation_wavelength 1.54184
_diffrn_reflns_av_R_equivalents 0.0568
_diffrn_reflns_av_sigmaI/netI 0.0545
_diffrn_reflns_limit_h_max 23
_diffrn_reflns_limit_h_min -21
_diffrn_reflns_limit_k_max 5
_diffrn_reflns_limit_k_min -8
_diffrn_reflns_limit_l_max 37
_diffrn_reflns_limit_l_min -38
_diffrn_reflns_number 29553
_diffrn_reflns_theta_full 67.24
_diffrn_reflns_theta_max 67.24
_diffrn_reflns_theta_min 2.84
_diffrn_standards_number 29553
_exptl_absorpt_coefficient_mu 5.225
_exptl_absorpt_correction_T_max 0.5972
_exptl_absorpt_correction_T_min 0.5728
_exptl_absorpt_correction_type multi-scan
_exptl_absorpt_process_details sadabs
_exptl_crystal_colour pink
_exptl_crystal_density_diffrn 1.405
_exptl_crystal_density_method 'not measured'
_exptl_crystal_description block
_exptl_crystal_F_000 1798
_exptl_crystal_size_max 0.12
_exptl_crystal_size_mid 0.11
_exptl_crystal_size_min 0.11
_refine_diff_density_max 0.445
_refine_diff_density_min -0.593
_refine_diff_density_rms 0.063
_refine_ls_extinction_method none
_refine_ls_goodness_of_fit_ref 1.028
_refine_ls_hydrogen_treatment mixed
_refine_ls_matrix_type full
_refine_ls_number_parameters 593
_refine_ls_number_reflns 7422
_refine_ls_number_restraints 1830
_refine_ls_restrained_S_all 0.986
_refine_ls_R_factor_all 0.0753
_refine_ls_R_factor_gt 0.0531
_refine_ls_shift/su_max 0.001
_refine_ls_shift/su_mean 0.000
_refine_ls_structure_factor_coef Fsqd
_refine_ls_weighting_details 'calc w=1/[\s^2^(Fo^2^)+(0.0597P)^2^+3.8496P] where P=(Fo^2^+2Fc^2^)/3'
_refine_ls_weighting_scheme calc
_refine_ls_wR_factor_gt 0.1226
_refine_ls_wR_factor_ref 0.1363
_reflns_number_gt 5653
_reflns_number_total 7422
_reflns_threshold_expression >2sigma(I)
_cod_data_source_file c9ce01246j2.cif
_cod_data_source_block exp_9320
_cod_original_sg_symbol_H-M 'P 21/c'
_cod_database_code 7234253

loop_
_symmetry_equiv_pos_as_xyz
'x, y, z'
'-x, y+1/2, -z+1/2'
'-x, -y, -z'
'x, -y-1/2, z-1/2'

loop_
_atom_site_label
_atom_site_type_symbol
_atom_site_fract_x
_atom_site_fract_y
_atom_site_fract_z
_atom_site_U_iso_or_equiv
_atom_site_adp_type
_atom_site_occupancy
_atom_site_symmetry_multiplicity
_atom_site_calc_flag
_atom_site_refinement_flags
_atom_site_disorder_assembly
_atom_site_disorder_group
Co1 Co 0.0000 1.0000 0.5000 0.02095(17) Uani 1 2 d SU . .
Co2 Co 0.03023(3) 1.45403(7) 0.548073(16) 0.02162(14) Uani 1 1 d U . .
N1 N 0.10375(13) 1.1175(4) 0.51956(9) 0.0270(6) Uani 1 1 d U . .
N2 N 0.11682(13) 1.2979(4) 0.53635(9) 0.0271(6) Uani 1 1 d U . .
N3 N 0.18665(14) 1.3302(4) 0.54796(9) 0.0338(7) Uani 1 1 d U . .
N4 N 0.16494(15) 1.0304(4) 0.52012(10) 0.0336(7) Uani 1 1 d U . .
N5 N 0.79802(19) 1.4114(6) 0.54652(13) 0.0608(10) Uani 1 1 d U . .
N6 N 0.66104(17) 0.9253(5) 0.60797(13) 0.0551(9) Uani 1 1 d U . .
N7 N 0.7018(3) 0.3304(8) 0.70372(19) 0.1088(18) Uani 1 1 d U . .
N8 N 0.01065(15) 1.2106(4) 0.58541(9) 0.0292(6) Uani 1 1 d U . .
N9 N -0.00637(16) 1.2123(4) 0.62244(9) 0.0328(7) Uani 1 1 d U . .
N10 N -0.03806(15) 0.9289(4) 0.58944(9) 0.0315(6) Uani 1 1 d U . .
N11 N -0.00845(14) 1.0410(4) 0.56538(9) 0.0263(6) Uani 1 1 d U . .
N12 N -0.09806(14) 0.1069(4) 0.89817(9) 0.0278(6) Uani 1 1 d U . .
N13 N -0.23608(17) 0.6699(5) 0.81502(11) 0.0461(8) Uani 1 1 d U . .
N14 N -0.4340(3) 1.1250(10) 0.8197(2) 0.1166(18) Uani 1 1 d U . .
O1 O 0.03365(10) 1.6962(3) 0.50675(7) 0.0230(5) Uani 1 1 d U . .
H1C H 0.0093 1.7906 0.5125 0.035 Uiso 1 1 d R . .
O2 O -0.06236(12) 1.5638(3) 0.56007(8) 0.0345(6) Uani 1 1 d U . .
H2A H -0.0720 1.6755 0.5481 0.052 Uiso 1 1 d R . .
H2B H -0.0966 1.4852 0.5498 0.052 Uiso 1 1 d R . .
C1 C 0.21435(17) 1.1634(5) 0.53766(11) 0.0322(8) Uani 1 1 d U . .
C2 C 0.29151(18) 1.1268(6) 0.54726(13) 0.0411(9) Uani 1 1 d U . .
C3 C 0.3398(2) 1.2788(6) 0.55819(16) 0.0576(11) Uani 1 1 d U . .
H3 H 0.3235 1.4069 0.5587 0.069 Uiso 1 1 calc R . .
C4 C 0.4125(2) 1.2427(7) 0.56840(16) 0.0624(12) Uani 1 1 d U . .
H4 H 0.4443 1.3473 0.5750 0.075 Uiso 1 1 calc R . .
C5 C 0.4382(2) 1.0532(7) 0.56883(16) 0.0552(11) Uani 1 1 d U . .
C6 C 0.3893(2) 0.9020(7) 0.55727(17) 0.0642(12) Uani 1 1 d U . .
H6 H 0.4055 0.7737 0.5570 0.077 Uiso 1 1 calc R . .
C7 C 0.3168(2) 0.9377(6) 0.54615(16) 0.0556(11) Uani 1 1 d U . .
H7 H 0.2849 0.8340 0.5379 0.067 Uiso 1 1 calc R . .
C8 C 0.5159(2) 1.0105(7) 0.58257(17) 0.0594(11) Uani 1 1 d U . .
C9 C 0.5641(2) 1.1231(7) 0.56825(16) 0.0594(12) Uani 1 1 d U . .
H9 H 0.5483 1.2281 0.5497 0.071 Uiso 1 1 calc R . .
C10 C 0.6365(2) 1.0769(7) 0.58206(15) 0.0531(11) Uani 1 1 d U . .
C11 C 0.6146(2) 0.8195(7) 0.62238(16) 0.0614(12) Uani 1 1 d U . .
C12 C 0.5420(2) 0.8597(7) 0.61047(17) 0.0646(12) Uani 1 1 d U . .
H12 H 0.5113 0.7845 0.6214 0.078 Uiso 1 1 calc R . .
C13 C 0.6909(2) 1.1934(6) 0.56821(14) 0.0504(10) Uani 1 1 d U . .
C14 C 0.6791(2) 1.3822(7) 0.55225(17) 0.0639(12) Uani 1 1 d U . .
H14 H 0.6347 1.4405 0.5483 0.077 Uiso 1 1 calc R . .
C15 C 0.7333(3) 1.4840(7) 0.54215(17) 0.0678(13) Uani 1 1 d U . .
H15 H 0.7240 1.6112 0.5316 0.081 Uiso 1 1 calc R . .
C16 C 0.8085(2) 1.2286(7) 0.56039(15) 0.0608(12) Uani 1 1 d U . .
H16 H 0.8526 1.1715 0.5625 0.073 Uiso 1 1 calc R . .
C17 C 0.7574(2) 1.1165(7) 0.57200(16) 0.0585(12) Uani 1 1 d U . .
H17 H 0.7681 0.9895 0.5823 0.070 Uiso 1 1 calc R . .
C18 C 0.6452(2) 0.6553(8) 0.65147(17) 0.0676(13) Uani 1 1 d U . .
C19 C 0.7088(2) 0.5716(8) 0.65247(18) 0.0729(14) Uani 1 1 d U . .
H19 H 0.7362 0.6227 0.6357 0.087 Uiso 1 1 calc R . .
C20 C 0.7327(3) 0.4121(9) 0.6782(2) 0.0902(17) Uani 1 1 d U . .
H20 H 0.7757 0.3577 0.6769 0.108 Uiso 1 1 calc R . .
C21 C 0.6415(4) 0.4171(12) 0.7048(3) 0.132(2) Uani 1 1 d U . .
H21 H 0.6178 0.3681 0.7238 0.158 Uiso 1 1 calc R . .
C22 C 0.6115(3) 0.5752(10) 0.6795(2) 0.114(2) Uani 1 1 d U . .
H22 H 0.5684 0.6274 0.6814 0.136 Uiso 1 1 calc R . .
C23 C -0.03607(18) 1.0361(5) 0.62412(11) 0.0303(7) Uani 1 1 d U . .
C24 C -0.0666(2) 0.9739(5) 0.65892(11) 0.0341(8) Uani 1 1 d U . .
C25 C -0.0861(2) 1.1120(6) 0.68473(12) 0.0455(9) Uani 1 1 d U . .
H25 H -0.0770 1.2443 0.6814 0.055 Uiso 1 1 calc R . .
C26 C -0.1190(2) 1.0561(6) 0.71544(13) 0.0470(10) Uani 1 1 d U . .
H26 H -0.1331 1.1518 0.7319 0.056 Uiso 1 1 calc R . .
C27 C -0.1313(2) 0.8603(6) 0.72224(12) 0.0392(9) Uani 1 1 d U . .
C28 C -0.1093(2) 0.7229(6) 0.69699(14) 0.0511(10) Uani 1 1 d U . .
H28 H -0.1157 0.5900 0.7015 0.061 Uiso 1 1 calc R . .
C29 C -0.0783(2) 0.7775(6) 0.66531(13) 0.0459(10) Uani 1 1 d U . .
H29 H -0.0653 0.6824 0.6483 0.055 Uiso 1 1 calc R . .
C30 C -0.1675(2) 0.7971(6) 0.75487(12) 0.0401(9) Uani 1 1 d U . .
C31 C -0.2262(2) 0.8969(6) 0.76041(13) 0.0486(10) Uani 1 1 d U . .
H31 H -0.2438 1.0071 0.7439 0.058 Uiso 1 1 calc R . .
C32 C -0.2582(2) 0.8296(7) 0.79098(14) 0.0524(10) Uani 1 1 d U A .
C33 C -0.17915(19) 0.5738(5) 0.80976(12) 0.0372(8) Uani 1 1 d U . .
C34 C -0.1438(2) 0.6334(6) 0.78030(12) 0.0401(9) Uani 1 1 d U . .
H34 H -0.1044 0.5638 0.7776 0.048 Uiso 1 1 calc R . .
C35 C -0.3203(3) 0.9323(8) 0.79984(17) 0.0669(12) Uani 1 1 d U . .
C36 C -0.3281(5) 1.1335(14) 0.7987(3) 0.082(2) Uani 0.628(5) 1 d PU A 1
H36 H -0.2953 1.2112 0.7902 0.098 Uiso 0.628(5) 1 calc PR A 1
C37 C -0.3839(5) 1.2216(16) 0.8100(3) 0.096(2) Uani 0.628(5) 1 d PU A 1
H37 H -0.3854 1.3581 0.8107 0.116 Uiso 0.628(5) 1 calc PR A 1
C38 C -0.4261(5) 0.9230(15) 0.8231(3) 0.090(2) Uani 0.628(5) 1 d PU A 1
H38 H -0.4601 0.8491 0.8313 0.108 Uiso 0.628(5) 1 calc PR A 1
C39 C -0.3695(4) 0.8294(14) 0.8147(3) 0.078(2) Uani 0.628(5) 1 d PU A 1
H39 H -0.3641 0.6945 0.8190 0.094 Uiso 0.628(5) 1 calc PR A 1
C36' C -0.3782(8) 0.992(2) 0.7635(6) 0.083(3) Uani 0.372(5) 1 d PU A 2
H36' H -0.3769 0.9715 0.7354 0.100 Uiso 0.372(5) 1 calc PR A 2
C37' C -0.4373(9) 1.086(3) 0.7732(6) 0.098(3) Uani 0.372(5) 1 d PU A 2
H37' H -0.4772 1.1215 0.7513 0.118 Uiso 0.372(5) 1 calc PR A 2
C38' C -0.3792(9) 1.081(3) 0.8469(6) 0.095(3) Uani 0.372(5) 1 d PU A 2
H38' H -0.3745 1.1211 0.8749 0.115 Uiso 0.372(5) 1 calc PR A 2
C39' C -0.3231(9) 0.974(2) 0.8392(6) 0.088(3) Uani 0.372(5) 1 d PU A 2
H39' H -0.2866 0.9307 0.8624 0.106 Uiso 0.372(5) 1 calc PR A 2
C40 C -0.15438(18) 0.4033(5) 0.83858(11) 0.0331(8) Uani 1 1 d U . .
C41 C -0.17511(19) 0.3828(5) 0.87579(12) 0.0381(8) Uani 1 1 d U . .
H41 H -0.2084 0.4685 0.8816 0.046 Uiso 1 1 calc R . .
C42 C -0.14625(19) 0.2348(5) 0.90427(11) 0.0364(8) Uani 1 1 d U . .
H42 H -0.1611 0.2233 0.9291 0.044 Uiso 1 1 calc R . .
C43 C -0.0820(2) 0.1172(5) 0.86082(11) 0.0355(8) Uani 1 1 d U . .
H43 H -0.0515 0.0234 0.8548 0.043 Uiso 1 1 calc R . .
C44 C -0.10884(19) 0.2617(5) 0.83063(11) 0.0377(8) Uani 1 1 d U . .
H44 H -0.0962 0.2635 0.8050 0.045 Uiso 1 1 calc R . .

loop_
_atom_site_aniso_label
_atom_site_aniso_U_11
_atom_site_aniso_U_22
_atom_site_aniso_U_33
_atom_site_aniso_U_23
_atom_site_aniso_U_13
_atom_site_aniso_U_12
Co1 0.0222(3) 0.0172(4) 0.0249(4) -0.0022(3) 0.0088(3) -0.0006(3)
Co2 0.0234(3) 0.0180(2) 0.0244(3) -0.0023(2) 0.0082(2) -0.0013(2)
N1 0.0221(13) 0.0256(14) 0.0339(15) -0.0024(12) 0.0087(11) 0.0008(11)
N2 0.0215(13) 0.0256(14) 0.0344(15) -0.0037(12) 0.0082(11) -0.0013(11)
N3 0.0262(14) 0.0329(16) 0.0418(17) -0.0032(13) 0.0086(12) -0.0024(12)
N4 0.0282(14) 0.0326(16) 0.0439(17) -0.0021(13) 0.0162(13) 0.0029(12)
N5 0.042(2) 0.069(3) 0.074(3) 0.011(2) 0.0192(18) -0.0087(19)
N6 0.0307(17) 0.059(2) 0.077(2) 0.0238(19) 0.0177(16) 0.0064(15)
N7 0.082(3) 0.105(4) 0.141(4) 0.072(3) 0.034(3) 0.027(3)
N8 0.0400(16) 0.0238(14) 0.0271(15) -0.0022(12) 0.0150(12) -0.0013(12)
N9 0.0469(17) 0.0259(15) 0.0296(15) -0.0032(12) 0.0175(13) -0.0045(13)
N10 0.0396(16) 0.0227(14) 0.0368(16) -0.0002(12) 0.0184(13) -0.0026(12)
N11 0.0319(14) 0.0194(13) 0.0301(14) 0.0003(11) 0.0131(12) 0.0005(11)
N12 0.0292(14) 0.0243(14) 0.0291(15) 0.0039(12) 0.0068(12) 0.0032(12)
N13 0.0439(17) 0.0506(19) 0.0493(19) 0.0251(16) 0.0222(15) 0.0163(15)
N14 0.090(3) 0.128(4) 0.152(4) 0.028(4) 0.066(3) 0.049(3)
O1 0.0238(11) 0.0159(10) 0.0301(12) -0.0036(9) 0.0087(9) 0.0023(8)
O2 0.0313(13) 0.0222(12) 0.0551(16) -0.0048(11) 0.0206(11) -0.0026(10)
C1 0.0261(17) 0.0302(18) 0.041(2) 0.0011(15) 0.0108(15) 0.0021(14)
C2 0.0254(17) 0.041(2) 0.058(2) 0.0056(18) 0.0135(16) -0.0012(16)
C3 0.032(2) 0.043(2) 0.095(3) 0.004(2) 0.013(2) 0.0039(18)
C4 0.031(2) 0.053(3) 0.099(3) 0.011(2) 0.011(2) -0.0039(19)
C5 0.0257(19) 0.056(2) 0.084(3) 0.019(2) 0.0163(19) 0.0042(18)
C6 0.036(2) 0.051(2) 0.106(3) 0.010(2) 0.019(2) 0.0080(19)
C7 0.0291(19) 0.047(2) 0.090(3) 0.002(2) 0.014(2) 0.0010(17)
C8 0.0289(19) 0.064(3) 0.087(3) 0.018(2) 0.018(2) 0.0023(19)
C9 0.035(2) 0.061(3) 0.083(3) 0.026(2) 0.017(2) 0.0052(19)
C10 0.0297(19) 0.057(2) 0.071(3) 0.019(2) 0.0127(18) 0.0035(18)
C11 0.035(2) 0.070(3) 0.081(3) 0.029(2) 0.018(2) 0.007(2)
C12 0.034(2) 0.067(3) 0.095(3) 0.031(3) 0.021(2) 0.001(2)
C13 0.0315(19) 0.055(2) 0.063(3) 0.012(2) 0.0114(18) 0.0003(18)
C14 0.039(2) 0.065(3) 0.090(3) 0.019(3) 0.020(2) 0.007(2)
C15 0.058(3) 0.057(3) 0.089(3) 0.022(3) 0.021(2) -0.002(2)
C16 0.034(2) 0.071(3) 0.079(3) 0.014(3) 0.019(2) -0.003(2)
C17 0.038(2) 0.062(3) 0.078(3) 0.020(2) 0.019(2) 0.003(2)
C18 0.041(2) 0.076(3) 0.089(3) 0.035(3) 0.024(2) 0.007(2)
C19 0.046(2) 0.079(3) 0.092(3) 0.038(3) 0.017(2) 0.014(2)
C20 0.066(3) 0.094(4) 0.110(4) 0.048(3) 0.023(3) 0.026(3)
C21 0.096(4) 0.141(5) 0.169(5) 0.101(4) 0.056(4) 0.024(4)
C22 0.074(3) 0.128(4) 0.152(5) 0.086(4) 0.052(3) 0.029(3)
C23 0.0396(18) 0.0224(16) 0.0328(18) 0.0020(14) 0.0163(15) 0.0013(14)
C24 0.045(2) 0.0279(17) 0.0336(19) 0.0027(15) 0.0182(15) -0.0003(15)
C25 0.074(3) 0.0276(18) 0.044(2) 0.0027(17) 0.032(2) 0.0010(18)
C26 0.070(3) 0.038(2) 0.045(2) 0.0028(17) 0.034(2) 0.0077(19)
C27 0.047(2) 0.0365(19) 0.039(2) 0.0140(16) 0.0209(17) 0.0100(16)
C28 0.071(3) 0.033(2) 0.061(3) 0.0104(19) 0.037(2) 0.0020(19)
C29 0.069(3) 0.0319(19) 0.050(2) 0.0045(17) 0.037(2) 0.0009(18)
C30 0.048(2) 0.041(2) 0.037(2) 0.0104(16) 0.0220(17) 0.0077(17)
C31 0.053(2) 0.048(2) 0.052(2) 0.0268(19) 0.0259(19) 0.0187(18)
C32 0.051(2) 0.057(2) 0.057(2) 0.026(2) 0.0298(19) 0.0194(19)
C33 0.0391(19) 0.040(2) 0.0350(19) 0.0122(16) 0.0142(15) 0.0095(16)
C34 0.043(2) 0.039(2) 0.041(2) 0.0127(17) 0.0176(16) 0.0105(17)
C35 0.060(3) 0.073(3) 0.079(3) 0.037(2) 0.039(2) 0.029(2)
C36 0.072(4) 0.078(4) 0.110(5) 0.022(4) 0.050(4) 0.030(4)
C37 0.081(5) 0.089(5) 0.134(5) 0.025(5) 0.055(4) 0.034(4)
C38 0.075(4) 0.091(5) 0.124(5) 0.031(4) 0.062(4) 0.023(4)
C39 0.069(4) 0.078(4) 0.105(4) 0.036(4) 0.053(3) 0.023(3)
C36' 0.067(5) 0.087(5) 0.104(5) 0.031(5) 0.038(5) 0.029(5)
C37' 0.078(6) 0.101(6) 0.120(6) 0.030(6) 0.037(5) 0.045(5)
C38' 0.085(6) 0.102(6) 0.110(6) 0.017(5) 0.046(5) 0.047(5)
C39' 0.076(5) 0.094(5) 0.105(5) 0.024(5) 0.042(5) 0.039(5)
C40 0.0330(17) 0.0347(18) 0.0325(18) 0.0084(15) 0.0107(14) 0.0030(15)
C41 0.0380(19) 0.040(2) 0.040(2) 0.0110(17) 0.0160(16) 0.0129(16)
C42 0.042(2) 0.039(2) 0.0304(19) 0.0106(16) 0.0143(16) 0.0068(16)
C43 0.047(2) 0.0319(19) 0.0313(19) 0.0023(15) 0.0163(16) 0.0081(16)
C44 0.045(2) 0.043(2) 0.0282(19) 0.0088(16) 0.0138(16) 0.0098(17)

loop_
_atom_type_symbol
_atom_type_description
_atom_type_scat_dispersion_real
_atom_type_scat_dispersion_imag
_atom_type_scat_source
C C 0.0181 0.0091 'International Tables Vol C Tables 4.2.6.8 and 6.1.1.4'
H H 0.0000 0.0000 'International Tables Vol C Tables 4.2.6.8 and 6.1.1.4'
O O 0.0492 0.0322 'International Tables Vol C Tables 4.2.6.8 and 6.1.1.4'
Co Co -2.3653 3.6143 'International Tables Vol C Tables 4.2.6.8 and 6.1.1.4'
N N 0.0311 0.0180 'International Tables Vol C Tables 4.2.6.8 and 6.1.1.4'

loop_
_geom_angle_atom_site_label_1
_geom_angle_atom_site_label_2
_geom_angle_atom_site_label_3
_geom_angle
_geom_angle_site_symmetry_1
_geom_angle_site_symmetry_3
N1 Co1 N1 180.00(7) 3_576 .
N1 Co1 O1 95.28(9) 3_576 3_586
N1 Co1 O1 84.72(9) . 3_586
N1 Co1 O1 84.72(9) 3_576 1_545
N1 Co1 O1 95.28(9) . 1_545
O1 Co1 O1 180.00(11) 3_586 1_545
N1 Co1 N11 90.93(10) 3_576 .
N1 Co1 N11 89.07(10) . .
O1 Co1 N11 82.76(9) 3_586 .
O1 Co1 N11 97.24(9) 1_545 .
N1 Co1 N11 89.07(10) 3_576 3_576
N1 Co1 N11 90.93(10) . 3_576
O1 Co1 N11 97.24(9) 3_586 3_576
O1 Co1 N11 82.76(9) 1_545 3_576
N11 Co1 N11 180.000(1) . 3_576
O2 Co2 N2 170.84(10) . .
O2 Co2 O1 89.40(9) . 3_586
N2 Co2 O1 85.54(9) . 3_586
O2 Co2 O1 91.12(9) . .
N2 Co2 O1 96.28(9) . .
O1 Co2 O1 87.68(8) 3_586 .
O2 Co2 N12 92.72(10) . 2_566
N2 Co2 N12 92.54(10) . 2_566
O1 Co2 N12 177.49(9) 3_586 2_566
O1 Co2 N12 90.93(9) . 2_566
O2 Co2 N8 82.70(10) . .
N2 Co2 N8 89.41(11) . .
O1 Co2 N8 86.89(9) 3_586 .
O1 Co2 N8 171.81(10) . .
N12 Co2 N8 94.71(10) 2_566 .
N4 N1 N2 109.5(2) . .
N4 N1 Co1 128.4(2) . .
N2 N1 Co1 122.00(19) . .
N3 N2 N1 109.4(2) . .
N3 N2 Co2 132.4(2) . .
N1 N2 Co2 117.44(19) . .
N2 N3 C1 104.1(3) . .
N1 N4 C1 104.3(3) . .
C16 N5 C15 116.2(4) . .
C10 N6 C11 118.4(3) . .
C20 N7 C21 113.9(5) . .
N11 N8 N9 110.0(3) . .
N11 N8 Co2 117.7(2) . .
N9 N8 Co2 129.0(2) . .
N8 N9 C23 104.3(3) . .
C23 N10 N11 105.3(3) . .
N8 N11 N10 108.7(3) . .
N8 N11 Co1 119.92(19) . .
N10 N11 Co1 130.9(2) . .
C43 N12 C42 116.9(3) . .
C43 N12 Co2 121.1(2) . 2_536
C42 N12 Co2 119.9(2) . 2_536
C32 N13 C33 117.9(3) . .
C38' N14 C37 74.2(10) . .
C38' N14 C38 68.9(10) . .
C37 N14 C38 116.8(7) . .
C38' N14 C37' 117.4(11) . .
C37 N14 C37' 71.0(8) . .
C38 N14 C37' 82.9(8) . .
Co2 O1 Co2 92.32(8) 3_586 .
Co2 O1 Co1 106.44(9) 3_586 1_565
Co2 O1 Co1 137.71(10) . 1_565
N4 C1 N3 112.8(3) . .
N4 C1 C2 123.7(3) . .
N3 C1 C2 123.4(3) . .
C3 C2 C7 118.8(3) . .
C3 C2 C1 121.0(4) . .
C7 C2 C1 120.2(3) . .
C2 C3 C4 120.7(4) . .
C5 C4 C3 120.7(4) . .
C4 C5 C6 118.1(4) . .
C4 C5 C8 121.5(4) . .
C6 C5 C8 120.4(4) . .
C7 C6 C5 121.4(4) . .
C2 C7 C6 120.3(4) . .
C12 C8 C9 118.1(4) . .
C12 C8 C5 120.5(4) . .
C9 C8 C5 121.4(4) . .
C8 C9 C10 119.2(4) . .
N6 C10 C9 122.2(4) . .
N6 C10 C13 116.0(3) . .
C9 C10 C13 121.8(4) . .
N6 C11 C12 122.3(4) . .
N6 C11 C18 115.9(4) . .
C12 C11 C18 121.8(4) . .
C8 C12 C11 119.7(4) . .
C17 C13 C14 116.3(4) . .
C17 C13 C10 120.3(4) . .
C14 C13 C10 123.3(4) . .
C15 C14 C13 119.9(4) . .
N5 C15 C14 124.0(5) . .
N5 C16 C17 123.7(4) . .
C13 C17 C16 120.0(4) . .
C19 C18 C22 114.9(5) . .
C19 C18 C11 122.5(4) . .
C22 C18 C11 122.6(5) . .
C18 C19 C20 120.1(5) . .
N7 C20 C19 126.7(6) . .
N7 C21 C22 124.4(6) . .
C18 C22 C21 119.9(6) . .
N10 C23 N9 111.6(3) . .
N10 C23 C24 124.4(3) . .
N9 C23 C24 124.0(3) . .
C25 C24 C29 118.9(3) . .
C25 C24 C23 120.4(3) . .
C29 C24 C23 120.7(3) . .
C26 C25 C24 120.8(4) . .
C25 C26 C27 121.1(4) . .
C26 C27 C28 117.4(3) . .
C26 C27 C30 121.9(3) . .
C28 C27 C30 120.7(3) . .
C29 C28 C27 121.9(4) . .
C28 C29 C24 119.8(4) . .
C31 C30 C34 117.9(3) . .
C31 C30 C27 121.5(3) . .
C34 C30 C27 120.6(3) . .
C30 C31 C32 118.9(4) . .
N13 C32 C31 123.2(4) . .
N13 C32 C35 114.6(4) . .
C31 C32 C35 122.2(4) . .
N13 C33 C34 122.2(3) . .
N13 C33 C40 116.0(3) . .
C34 C33 C40 121.7(3) . .
C33 C34 C30 119.9(3) . .
C39' C35 C36 77.2(9) . .
C39' C35 C39 63.5(8) . .
C36 C35 C39 115.5(6) . .
C39' C35 C36' 119.5(10) . .
C36 C35 C36' 69.0(7) . .
C39 C35 C36' 88.0(8) . .
C39' C35 C32 122.5(8) . .
C36 C35 C32 123.4(5) . .
C39 C35 C32 120.6(5) . .
C36' C35 C32 117.9(7) . .
C35 C36 C37 121.0(9) . .
N14 C37 C36 123.5(10) . .
C39 C38 N14 121.8(8) . .
C38 C39 C35 120.8(8) . .
C37' C36' C35 116.3(15) . .
C36' C37' N14 118.9(14) . .
N14 C38' C39' 125.2(18) . .
C35 C39' C38' 121.9(15) . .
C41 C40 C44 116.8(3) . .
C41 C40 C33 120.4(3) . .
C44 C40 C33 122.8(3) . .
C42 C41 C40 119.7(3) . .
N12 C42 C41 123.5(3) . .
N12 C43 C44 122.8(3) . .
C40 C44 C43 120.0(3) . .

loop_
_geom_bond_atom_site_label_1
_geom_bond_atom_site_label_2
_geom_bond_distance
_geom_bond_site_symmetry_2
Co1 N1 2.106(3) 3_576
Co1 N1 2.106(3) .
Co1 O1 2.162(2) 3_586
Co1 O1 2.162(2) 1_545
Co1 N11 2.189(3) .
Co1 N11 2.189(3) 3_576
Co2 O2 2.090(2) .
Co2 N2 2.119(3) .
Co2 O1 2.130(2) 3_586
Co2 O1 2.137(2) .
Co2 N12 2.144(3) 2_566
Co2 N8 2.147(3) .
N1 N4 1.329(4) .
N1 N2 1.339(4) .
N2 N3 1.329(4) .
N3 C1 1.339(4) .
N4 C1 1.330(4) .
N5 C16 1.319(6) .
N5 C15 1.328(6) .
N6 C10 1.333(5) .
N6 C11 1.339(5) .
N7 C20 1.279(7) .
N7 C21 1.327(8) .
N8 N11 1.327(4) .
N8 N9 1.332(4) .
N9 C23 1.340(4) .
N10 C23 1.332(4) .
N10 N11 1.332(4) .
N12 C43 1.334(4) .
N12 C42 1.336(4) .
N12 Co2 2.144(3) 2_536
N13 C32 1.337(5) .
N13 C33 1.341(4) .
N14 C38' 1.223(18) .
N14 C37 1.287(11) .
N14 C38 1.384(11) .
N14 C37' 1.516(19) .
O1 Co2 2.130(2) 3_586
O1 Co1 2.162(2) 1_565
C1 C2 1.474(5) .
C2 C3 1.379(5) .
C2 C7 1.382(5) .
C3 C4 1.388(5) .
C4 C5 1.382(6) .
C5 C6 1.383(6) .
C5 C8 1.488(5) .
C6 C7 1.383(5) .
C8 C12 1.370(6) .
C8 C9 1.389(6) .
C9 C10 1.396(5) .
C10 C13 1.491(5) .
C11 C12 1.391(5) .
C11 C18 1.478(6) .
C13 C17 1.375(5) .
C13 C14 1.380(6) .
C14 C15 1.378(6) .
C16 C17 1.389(6) .
C18 C19 1.360(6) .
C18 C22 1.374(7) .
C19 C20 1.369(7) .
C21 C22 1.381(8) .
C23 C24 1.477(5) .
C24 C25 1.380(5) .
C24 C29 1.381(5) .
C25 C26 1.380(5) .
C26 C27 1.382(5) .
C27 C28 1.386(5) .
C27 C30 1.489(5) .
C28 C29 1.381(5) .
C30 C31 1.386(5) .
C30 C34 1.387(5) .
C31 C32 1.388(5) .
C32 C35 1.495(6) .
C33 C34 1.384(5) .
C33 C40 1.484(5) .
C35 C39' 1.323(17) .
C35 C36 1.377(10) .
C35 C39 1.379(9) .
C35 C36' 1.449(16) .
C36 C37 1.380(11) .
C38 C39 1.367(11) .
C36' C37' 1.426(19) .
C38' C39' 1.392(19) .
C40 C41 1.382(5) .
C40 C44 1.383(5) .
C41 C42 1.378(5) .
C43 C44 1.384(5) .
